data_7035377
loop_
_publ_author_name
'P\/lotek, Micha\/l'
'Starosta, Rados\/law'
'Komarnicka, Urszula K.'
'Sk\'orska-Stania, Agnieszka'
'Je\.zowska-Bojczuk, Ma\/lgorzata'
'Stochel, Gra\.zyna'
'Kyzio\/l, Agnieszka'

_publ_section_title
;
 New ruthenium(ii) coordination compounds possessing bidentate
 aminomethylphosphane ligands: synthesis, characterization and preliminary
 biological study in vitro.
;
_journal_issue 31
_journal_name_full 'Dalton transactions (Cambridge, England : 2003)'
_journal_page_first 13969
_journal_page_last 13978
_journal_paper_doi 10.1039/c5dt01119a
_journal_volume 44
_journal_year 2015
_chemical_compound_source 'synthesis as described'
_chemical_formula_moiety 'C38 H50 Cl2 N4 P2 Ru, 2(C H4 O), 2(H2 O)'
_chemical_formula_sum 'C40 H62 Cl2 N4 O4 P2 Ru'
_chemical_formula_weight 896.84
_chemical_name_systematic
'(OC-6-12)-dichlorobis{{1-[4-ethyl(tetrahydro-1,4-diazino-\kN1)]methyl}diphenylphosphine-\kP}ruthenium(II) dimethanolate dihydrate'
_space_group_IT_number 15
_symmetry_cell_setting monoclinic
_symmetry_Int_Tables_number 15
_symmetry_space_group_name_Hall '-C 2yc'
_symmetry_space_group_name_H-M 'C 1 2/c 1'
_atom_sites_solution_hydrogens mixed
_audit_creation_date 2015-03-17T11:28:57-00:00
_audit_creation_method 'WinGX routine CIF_UPDATE'
_audit_update_record
;
2015-05-07 deposited with the CCDC.
2015-06-08 downloaded from the CCDC.
;
_cell_angle_alpha 90
_cell_angle_beta 91.084(9)
_cell_angle_gamma 90
_cell_formula_units_Z 4
_cell_length_a 25.716(3)
_cell_length_b 10.533(1)
_cell_length_c 15.764(2)
_cell_measurement_reflns_used 4920
_cell_measurement_temperature 293(2)
_cell_measurement_theta_max 36.7842
_cell_measurement_theta_min 3.0581
_cell_measurement_wavelength 0.71073
_cell_volume 4269.2(8)
_computing_cell_refinement
;
        CrysAlis RED, Oxford Diffraction Ltd.,
        Version 1.171.33.66 (release 28-04-2010 CrysAlis171 .NET)
        (compiled Apr 28 2010,14:27:37)
;
_computing_data_collection
;
        CrysAlis CCD, Oxford Diffraction Ltd.,
        Version 1.171.33.66 (release 28-04-2010 CrysAlis171 .NET)
        (compiled Apr 28 2010,14:27:37)
;
_computing_data_reduction
;
        CrysAlis RED, Oxford Diffraction Ltd.,
        Version 1.171.33.66 (release 28-04-2010 CrysAlis171 .NET)
        (compiled Apr 28 2010,14:27:37)
;
_computing_molecular_graphics 'Ortep-3 for Windows (Farrugia, 1997)'
_computing_publication_material 'WinGX publication routines (Farrugia, 1999)'
_computing_structure_refinement 'SHELXL-2012 (Sheldrick, 2012)'
_computing_structure_solution 'SHELXS-2008 (Sheldrick, 2008)'
_diffrn_ambient_temperature 293(2)
_diffrn_detector_area_resol_mean 8.3359
_diffrn_measured_fraction_theta_full 0.993
_diffrn_measured_fraction_theta_max 0.645
_diffrn_measurement_device_type 'Xcalibur, Sapphire2, large Be window'
_diffrn_measurement_method '\w scans'
_diffrn_orient_matrix_UB_11 0.0275852
_diffrn_orient_matrix_UB_12 -0.0021012
_diffrn_orient_matrix_UB_13 -0.0001156
_diffrn_orient_matrix_UB_21 -0.0007622
_diffrn_orient_matrix_UB_22 -0.0142973
_diffrn_orient_matrix_UB_23 -0.0439024
_diffrn_orient_matrix_UB_31 0.0006713
_diffrn_orient_matrix_UB_32 0.0658431
_diffrn_orient_matrix_UB_33 -0.0095542
_diffrn_radiation_monochromator graphite
_diffrn_radiation_type MoK\a
_diffrn_radiation_wavelength 0.7107
_diffrn_reflns_av_R_equivalents 0.0973
_diffrn_reflns_av_unetI/netI 0.1187
_diffrn_reflns_Laue_measured_fraction_full 0.993
_diffrn_reflns_Laue_measured_fraction_max 0.645
_diffrn_reflns_limit_h_max 43
_diffrn_reflns_limit_h_min -34
_diffrn_reflns_limit_k_max 15
_diffrn_reflns_limit_k_min -10
_diffrn_reflns_limit_l_max 21
_diffrn_reflns_limit_l_min -24
_diffrn_reflns_number 19269
_diffrn_reflns_point_group_measured_fraction_full 0.993
_diffrn_reflns_point_group_measured_fraction_max 0.645
_diffrn_reflns_theta_full 25
_diffrn_reflns_theta_max 36.871
_diffrn_reflns_theta_min 3.064
_exptl_absorpt_coefficient_mu 0.611
_exptl_absorpt_correction_T_max 1.0000
_exptl_absorpt_correction_T_min 0.87129
_exptl_absorpt_correction_type multi-scan
_exptl_absorpt_process_details
;
        CrysAlis RED, Oxford Diffraction Ltd.,
        Version 1.171.33.66 (release 28-04-2010 CrysAlis171 .NET)
        (compiled Apr 28 2010,14:27:37)
        Empirical absorption correction using spherical harmonics,
 implemented in SCALE3 ABSPACK scaling algorithm.
;
_exptl_crystal_colour yellow
_exptl_crystal_density_diffrn 1.395
_exptl_crystal_density_method 'not measured'
_exptl_crystal_description prism
_exptl_crystal_F_000 1880
_exptl_crystal_size_max 0.5
_exptl_crystal_size_mid 0.25
_exptl_crystal_size_min 0.2
_refine_diff_density_max 6.759
_refine_diff_density_min -1.397
_refine_diff_density_rms 0.242
_refine_ls_extinction_method none
_refine_ls_goodness_of_fit_ref 0.972
_refine_ls_hydrogen_treatment mixed
_refine_ls_matrix_type full
_refine_ls_number_parameters 271
_refine_ls_number_reflns 6956
_refine_ls_number_restraints 3
_refine_ls_restrained_S_all 0.971
_refine_ls_R_factor_all 0.1713
_refine_ls_R_factor_gt 0.0971
_refine_ls_shift/su_max 0
_refine_ls_shift/su_mean 0
_refine_ls_structure_factor_coef Fsqd
_refine_ls_weighting_details
;
 w=1/[\s^2^(Fo^2^)+(0.1577P)^2^]
 where P=(Fo^2^+2Fc^2^)/3
;
_refine_ls_weighting_scheme calc
_refine_ls_wR_factor_gt 0.2263
_refine_ls_wR_factor_ref 0.2634
_reflns_Friedel_coverage 0
_reflns_number_gt 3809
_reflns_number_total 6956
_reflns_threshold_expression 'I > 2\s(I)'
_cod_data_source_file c5dt01119a2.cif
_cod_data_source_block rupp1
_cod_depositor_comments 'Adding full bibliography for 7035374--7035378.cif.'
_cod_original_cell_volume 4269.0(8)
_cod_original_sg_symbol_H-M 'C 2/c'
_cod_database_code 7035377
_shelx_estimated_absorpt_t_min 0.75
_shelx_estimated_absorpt_t_max 0.888

loop_
_symmetry_equiv_pos_as_xyz
'x, y, z'
'-x, y, -z+1/2'
'x+1/2, y+1/2, z'
'-x+1/2, y+1/2, -z+1/2'
'-x, -y, -z'
'x, -y, z-1/2'
'-x+1/2, -y+1/2, -z'
'x+1/2, -y+1/2, z-1/2'

loop_
_atom_site_label
_atom_site_type_symbol
_atom_site_fract_x
_atom_site_fract_y
_atom_site_fract_z
_atom_site_U_iso_or_equiv
_atom_site_adp_type
_atom_site_occupancy
_atom_site_site_symmetry_order
_atom_site_calc_flag
_atom_site_refinement_flags_posn
_atom_site_refinement_flags_adp
_atom_site_refinement_flags_occupancy
_atom_site_disorder_assembly
_atom_site_disorder_group
C1 C 0.2198(2) 0.4024(6) 0.6384(4) 0.0234(12) Uani 1 1 d . . . . .
H1A H 0.2139 0.4041 0.699 0.028 Uiso 1 1 calc R U . . .
H1B H 0.2106 0.4841 0.6141 0.028 Uiso 1 1 calc R U . . .
C11 C 0.1788(2) 0.1985(6) 0.6600(4) 0.0238(12) Uani 1 1 d . . . . .
H11A H 0.1623 0.2382 0.708 0.029 Uiso 1 1 calc R U . . .
H11B H 0.2112 0.161 0.6801 0.029 Uiso 1 1 calc R U . . .
C12 C 0.1437(2) 0.0946(6) 0.6254(4) 0.0276(14) Uani 1 1 d . . . . .
H12A H 0.1601 0.0533 0.5778 0.033 Uiso 1 1 calc R U . . .
H12B H 0.138 0.0314 0.669 0.033 Uiso 1 1 calc R U . . .
C13 C 0.1040(2) 0.2433(6) 0.5311(4) 0.0231(12) Uani 1 1 d . . . . .
H13A H 0.0715 0.2801 0.511 0.028 Uiso 1 1 calc R U . . .
H13B H 0.1203 0.2013 0.4837 0.028 Uiso 1 1 calc R U . . .
C14 C 0.1393(2) 0.3470(6) 0.5644(4) 0.0244(13) Uani 1 1 d . . . . .
H14A H 0.1452 0.408 0.5195 0.029 Uiso 1 1 calc R U . . .
H14B H 0.1222 0.3911 0.6102 0.029 Uiso 1 1 calc R U . . .
C15 C 0.0571(3) 0.0534(8) 0.5664(5) 0.0362(17) Uani 1 1 d . . . . .
H15A H 0.0735 0.0043 0.5222 0.043 Uiso 1 1 calc R U . . .
H15B H 0.0267 0.0948 0.5416 0.043 Uiso 1 1 calc R U . . .
C16 C 0.0401(3) -0.0358(8) 0.6371(5) 0.0409(18) Uani 1 1 d . . . . .
H16A H 0.0695 -0.0839 0.6575 0.061 Uiso 1 1 calc R U . . .
H16B H 0.0139 -0.0928 0.6154 0.061 Uiso 1 1 calc R U . . .
H16C H 0.0262 0.013 0.6828 0.061 Uiso 1 1 calc R U . . .
C21 C 0.3140(2) 0.2791(6) 0.7096(4) 0.0224(12) Uani 1 1 d . . . . .
C22 C 0.3497(3) 0.1817(6) 0.7002(4) 0.0272(14) Uani 1 1 d . . . . .
H22 H 0.3574 0.1511 0.6465 0.033 Uiso 1 1 calc R U . . .
C23 C 0.3740(3) 0.1298(7) 0.7726(4) 0.0342(15) Uani 1 1 d . . . . .
H23 H 0.3986 0.0656 0.7672 0.041 Uiso 1 1 calc R U . . .
C24 C 0.3613(3) 0.1744(7) 0.8524(4) 0.0389(18) Uani 1 1 d . . . . .
H24 H 0.3776 0.1401 0.9004 0.047 Uiso 1 1 calc R U . . .
C25 C 0.3252(3) 0.2687(7) 0.8612(4) 0.0359(17) Uani 1 1 d . . . . .
H25 H 0.3165 0.297 0.9149 0.043 Uiso 1 1 calc R U . . .
C26 C 0.3013(3) 0.3221(6) 0.7896(4) 0.0273(14) Uani 1 1 d . . . . .
H26 H 0.2769 0.3864 0.7955 0.033 Uiso 1 1 calc R U . . .
C31 C 0.3238(2) 0.5077(6) 0.6186(4) 0.0228(12) Uani 1 1 d . . . . .
C32 C 0.3762(3) 0.5084(6) 0.6461(4) 0.0275(14) Uani 1 1 d . . . . .
H32 H 0.3918 0.4331 0.664 0.033 Uiso 1 1 calc R U . . .
C33 C 0.4046(3) 0.6192(7) 0.6468(4) 0.0303(14) Uani 1 1 d . . . . .
H33 H 0.4392 0.6178 0.6649 0.036 Uiso 1 1 calc R U . . .
C34 C 0.3824(3) 0.7322(6) 0.6211(4) 0.0315(15) Uani 1 1 d . . . . .
H34 H 0.4017 0.8068 0.6224 0.038 Uiso 1 1 calc R U . . .
C35 C 0.3314(3) 0.7338(6) 0.5934(4) 0.0299(14) Uani 1 1 d . . . . .
H35 H 0.3163 0.8098 0.5755 0.036 Uiso 1 1 calc R U . . .
C36 C 0.3022(3) 0.6235(6) 0.5919(4) 0.0251(13) Uani 1 1 d . . . . .
H36 H 0.2677 0.6262 0.5728 0.03 Uiso 1 1 calc R U . . .
N1 N 0.19032(18) 0.2969(5) 0.5961(3) 0.0185(10) Uani 1 1 d . . . . .
N11 N 0.0935(2) 0.1497(5) 0.5978(3) 0.0272(12) Uani 1 1 d . . . . .
P1 P 0.28715(6) 0.35873(14) 0.61511(9) 0.0187(3) Uani 1 1 d . . . . .
Cl1 Cl 0.23194(6) 0.45601(13) 0.43817(9) 0.0221(3) Uani 1 1 d . . . . .
Ru1 Ru 0.25 0.25 0.5 0.01590(18) Uani 1 2 d S . P . .
O1W O 0.0278(3) 0.3138(10) 0.6828(4) 0.088(3) Uani 1 1 d D . . . .
H1W H 0.051(4) 0.255(10) 0.667(8) 0.132 Uiso 1 1 d D U . . .
H2W H 0.008(5) 0.317(15) 0.629(5) 0.132 Uiso 1 1 d D U . . .
O1MA O 0.0210(8) 0.5105(13) 0.5857(9) 0.059(5) Uani 0.61(4) 1 d . . P A 1
H1MA H 0.0043 0.4832 0.5448 0.089 Uiso 0.61(4) 1 calc R U P A 1
C1MA C -0.0012(11) 0.622(3) 0.6135(17) 0.070(7) Uani 0.61(4) 1 d . . P A 1
H1M1 H 0.0155 0.6481 0.6656 0.105 Uiso 0.61(4) 1 calc R U P A 1
H1M2 H -0.0376 0.6087 0.6227 0.105 Uiso 0.61(4) 1 calc R U P A 1
H1M3 H 0.003 0.6869 0.5714 0.105 Uiso 0.61(4) 1 calc R U P A 1
O1MB O -0.0163(16) 0.500(2) 0.5776(12) 0.067(10) Uani 0.39(4) 1 d . . P A 2
H1MB H 0.0048 0.5256 0.5431 0.101 Uiso 0.39(4) 1 calc R U P A 2
C1MB C -0.0178(13) 0.572(3) 0.6354(18) 0.051(8) Uani 0.39(4) 1 d . . P A 2
H1M4 H 0.017 0.5889 0.6557 0.077 Uiso 0.39(4) 1 calc R U P A 2
H1M5 H -0.0376 0.5352 0.6801 0.077 Uiso 0.39(4) 1 calc R U P A 2
H1M6 H -0.0338 0.6498 0.6171 0.077 Uiso 0.39(4) 1 calc R U P A 2

loop_
_atom_site_aniso_label
_atom_site_aniso_U_11
_atom_site_aniso_U_22
_atom_site_aniso_U_33
_atom_site_aniso_U_23
_atom_site_aniso_U_13
_atom_site_aniso_U_12
C1 0.024(3) 0.026(3) 0.020(3) -0.006(2) 0.007(2) 0.004(2)
C11 0.024(3) 0.033(3) 0.015(3) 0.005(2) 0.007(2) 0.002(3)
C12 0.032(3) 0.028(3) 0.023(3) 0.004(2) 0.006(2) -0.004(3)
C13 0.020(2) 0.033(3) 0.016(3) -0.001(2) 0.0045(19) 0.000(3)
C14 0.029(3) 0.028(3) 0.017(3) -0.003(2) 0.009(2) 0.005(3)
C15 0.032(4) 0.046(4) 0.031(4) 0.011(3) 0.008(3) -0.009(3)
C16 0.035(4) 0.049(5) 0.039(4) 0.019(4) 0.006(3) -0.012(3)
C21 0.029(3) 0.023(3) 0.016(3) 0.003(2) 0.004(2) -0.005(2)
C22 0.033(3) 0.026(3) 0.023(3) 0.003(2) 0.000(2) -0.008(3)
C23 0.042(4) 0.028(4) 0.033(4) 0.009(3) -0.001(3) 0.001(3)
C24 0.055(5) 0.037(4) 0.024(3) 0.014(3) -0.012(3) -0.021(4)
C25 0.058(5) 0.034(4) 0.016(3) 0.002(2) 0.005(3) -0.018(3)
C26 0.037(3) 0.030(3) 0.016(3) -0.002(2) 0.007(2) -0.008(3)
C31 0.030(3) 0.025(3) 0.013(3) -0.003(2) 0.009(2) 0.001(2)
C32 0.035(3) 0.026(3) 0.021(3) 0.000(2) 0.006(2) -0.002(3)
C33 0.027(3) 0.036(4) 0.028(3) -0.002(3) 0.003(2) -0.003(3)
C34 0.042(4) 0.027(4) 0.026(3) -0.002(2) 0.008(3) -0.007(3)
C35 0.050(4) 0.021(3) 0.018(3) 0.001(2) 0.007(3) 0.001(3)
C36 0.037(3) 0.024(3) 0.015(3) 0.000(2) 0.006(2) 0.001(3)
N1 0.023(2) 0.025(2) 0.008(2) -0.0037(17) 0.0069(17) 0.003(2)
N11 0.028(3) 0.036(3) 0.018(2) 0.005(2) 0.007(2) -0.005(2)
P1 0.0255(7) 0.0172(7) 0.0135(6) -0.0015(5) 0.0059(5) 0.0007(6)
Cl1 0.0313(7) 0.0175(7) 0.0177(6) 0.0030(5) 0.0051(5) -0.0001(6)
Ru1 0.0247(3) 0.0130(3) 0.0101(3) 0.0004(2) 0.0057(2) 0.0011(3)
O1W 0.078(5) 0.142(8) 0.046(4) 0.003(5) 0.031(4) 0.053(5)
O1MA 0.059(11) 0.066(8) 0.052(8) -0.012(6) 0.005(6) 0.007(7)
C1MA 0.072(15) 0.070(16) 0.066(14) 0.007(11) -0.029(11) 0.024(12)
O1MB 0.10(3) 0.072(14) 0.032(9) -0.001(9) -0.002(10) -0.004(13)
C1MB 0.074(19) 0.033(14) 0.048(15) 0.020(11) 0.021(13) 0.026(13)

loop_
_atom_type_symbol
_atom_type_description
_atom_type_scat_dispersion_real
_atom_type_scat_dispersion_imag
_atom_type_scat_source
C C 0.0033 0.0016 'International Tables Vol C Tables 4.2.6.8 and 6.1.1.4'
H H 0 0 'International Tables Vol C Tables 4.2.6.8 and 6.1.1.4'
N N 0.0061 0.0033 'International Tables Vol C Tables 4.2.6.8 and 6.1.1.4'
O O 0.0106 0.006 'International Tables Vol C Tables 4.2.6.8 and 6.1.1.4'
P P 0.1023 0.0942 'International Tables Vol C Tables 4.2.6.8 and 6.1.1.4'
Cl Cl 0.1484 0.1585 'International Tables Vol C Tables 4.2.6.8 and 6.1.1.4'
Ru Ru -1.2594 0.8363 'International Tables Vol C Tables 4.2.6.8 and 6.1.1.4'

loop_
_geom_angle_atom_site_label_1
_geom_angle_atom_site_label_2
_geom_angle_atom_site_label_3
_geom_angle
_geom_angle_site_symmetry_1
_geom_angle_site_symmetry_3
N1 C1 P1 101.4(4) . .
N1 C1 H1A 111.5 . .
P1 C1 H1A 111.5 . .
N1 C1 H1B 111.5 . .
P1 C1 H1B 111.5 . .
H1A C1 H1B 109.3 . .
N1 C11 C12 112.8(5) . .
N1 C11 H11A 109 . .
C12 C11 H11A 109 . .
N1 C11 H11B 109 . .
C12 C11 H11B 109 . .
H11A C11 H11B 107.8 . .
N11 C12 C11 109.6(5) . .
N11 C12 H12A 109.8 . .
C11 C12 H12A 109.8 . .
N11 C12 H12B 109.8 . .
C11 C12 H12B 109.8 . .
H12A C12 H12B 108.2 . .
N11 C13 C14 110.8(5) . .
N11 C13 H13A 109.5 . .
C14 C13 H13A 109.5 . .
N11 C13 H13B 109.5 . .
C14 C13 H13B 109.5 . .
H13A C13 H13B 108.1 . .
N1 C14 C13 112.3(5) . .
N1 C14 H14A 109.1 . .
C13 C14 H14A 109.1 . .
N1 C14 H14B 109.1 . .
C13 C14 H14B 109.1 . .
H14A C14 H14B 107.9 . .
N11 C15 C16 111.7(6) . .
N11 C15 H15A 109.3 . .
C16 C15 H15A 109.3 . .
N11 C15 H15B 109.3 . .
C16 C15 H15B 109.3 . .
H15A C15 H15B 107.9 . .
C15 C16 H16A 109.5 . .
C15 C16 H16B 109.5 . .
H16A C16 H16B 109.5 . .
C15 C16 H16C 109.5 . .
H16A C16 H16C 109.5 . .
H16B C16 H16C 109.5 . .
C26 C21 C22 120.5(6) . .
C26 C21 P1 119.9(5) . .
C22 C21 P1 119.4(5) . .
C21 C22 C23 119.2(6) . .
C21 C22 H22 120.4 . .
C23 C22 H22 120.4 . .
C24 C23 C22 119.8(7) . .
C24 C23 H23 120.1 . .
C22 C23 H23 120.1 . .
C25 C24 C23 120.6(6) . .
C25 C24 H24 119.7 . .
C23 C24 H24 119.7 . .
C24 C25 C26 120.1(6) . .
C24 C25 H25 120 . .
C26 C25 H25 120 . .
C21 C26 C25 119.8(7) . .
C21 C26 H26 120.1 . .
C25 C26 H26 120.1 . .
C36 C31 C32 117.4(6) . .
C36 C31 P1 122.3(5) . .
C32 C31 P1 120.2(5) . .
C33 C32 C31 120.7(6) . .
C33 C32 H32 119.6 . .
C31 C32 H32 119.6 . .
C32 C33 C34 120.9(6) . .
C32 C33 H33 119.5 . .
C34 C33 H33 119.5 . .
C35 C34 C33 119.4(6) . .
C35 C34 H34 120.3 . .
C33 C34 H34 120.3 . .
C34 C35 C36 120.6(6) . .
C34 C35 H35 119.7 . .
C36 C35 H35 119.7 . .
C35 C36 C31 120.9(6) . .
C35 C36 H36 119.6 . .
C31 C36 H36 119.6 . .
C11 N1 C14 106.8(4) . .
C11 N1 C1 108.9(5) . .
C14 N1 C1 108.8(5) . .
C11 N1 Ru1 117.1(4) . .
C14 N1 Ru1 117.6(3) . .
C1 N1 Ru1 96.8(3) . .
C15 N11 C13 110.4(5) . .
C15 N11 C12 112.3(6) . .
C13 N11 C12 107.7(4) . .
C31 P1 C21 100.4(3) . .
C31 P1 C1 105.5(3) . .
C21 P1 C1 107.1(3) . .
C31 P1 Ru1 130.31(19) . .
C21 P1 Ru1 123.3(2) . .
C1 P1 Ru1 84.5(2) . .
N1 Ru1 N1 180 7_556 .
N1 Ru1 P1 111.08(13) 7_556 .
N1 Ru1 P1 68.92(13) . .
N1 Ru1 P1 68.92(13) 7_556 7_556
N1 Ru1 P1 111.08(13) . 7_556
P1 Ru1 P1 180 . 7_556
N1 Ru1 Cl1 93.11(14) 7_556 .
N1 Ru1 Cl1 86.89(14) . .
P1 Ru1 Cl1 86.89(5) . .
P1 Ru1 Cl1 93.11(5) 7_556 .
N1 Ru1 Cl1 86.89(14) 7_556 7_556
N1 Ru1 Cl1 93.11(14) . 7_556
P1 Ru1 Cl1 93.11(5) . 7_556
P1 Ru1 Cl1 86.89(5) 7_556 7_556
Cl1 Ru1 Cl1 180 . 7_556
H1W O1W H2W 97(4) . .
C1MA O1MA H1MA 109.5 . .
O1MA C1MA H1M1 109.5 . .
O1MA C1MA H1M2 109.5 . .
H1M1 C1MA H1M2 109.5 . .
O1MA C1MA H1M3 109.5 . .
H1M1 C1MA H1M3 109.5 . .
H1M2 C1MA H1M3 109.5 . .
C1MB O1MB H1MB 109.5 . .
O1MB C1MB H1M4 109.5 . .
O1MB C1MB H1M5 109.5 . .
H1M4 C1MB H1M5 109.5 . .
O1MB C1MB H1M6 109.5 . .
H1M4 C1MB H1M6 109.5 . .
H1M5 C1MB H1M6 109.5 . .

loop_
_geom_bond_atom_site_label_1
_geom_bond_atom_site_label_2
_geom_bond_distance
_geom_bond_site_symmetry_2
C1 N1 1.494(8) .
C1 P1 1.836(6) .
C1 H1A 0.97 .
C1 H1B 0.97 .
C11 N1 1.478(8) .
C11 C12 1.513(9) .
C11 H11A 0.97 .
C11 H11B 0.97 .
C12 N11 1.473(8) .
C12 H12A 0.97 .
C12 H12B 0.97 .
C13 N11 1.469(8) .
C13 C14 1.508(9) .
C13 H13A 0.97 .
C13 H13B 0.97 .
C14 N1 1.492(8) .
C14 H14A 0.97 .
C14 H14B 0.97 .
C15 N11 1.461(9) .
C15 C16 1.528(9) .
C15 H15A 0.97 .
C15 H15B 0.97 .
C16 H16A 0.96 .
C16 H16B 0.96 .
C16 H16C 0.96 .
C21 C26 1.384(8) .
C21 C22 1.386(9) .
C21 P1 1.834(6) .
C22 C23 1.403(9) .
C22 H22 0.93 .
C23 C24 1.387(10) .
C23 H23 0.93 .
C24 C25 1.369(11) .
C24 H24 0.93 .
C25 C26 1.393(10) .
C25 H25 0.93 .
C26 H26 0.93 .
C31 C36 1.402(9) .
C31 C32 1.406(9) .
C31 P1 1.831(6) .
C32 C33 1.377(9) .
C32 H32 0.93 .
C33 C34 1.378(10) .
C33 H33 0.93 .
C34 C35 1.375(10) .
C34 H34 0.93 .
C35 C36 1.383(9) .
C35 H35 0.93 .
C36 H36 0.93 .
N1 Ru1 2.232(4) .
P1 Ru1 2.3348(15) .
Cl1 Ru1 2.4201(14) .
Ru1 N1 2.232(4) 7_556
Ru1 P1 2.3348(15) 7_556
Ru1 Cl1 2.4201(14) 7_556
O1W H1W 0.898(10) .
O1W H2W 0.99(2) .
O1MA C1MA 1.38(2) .
O1MA H1MA 0.82 .
C1MA H1M1 0.96 .
C1MA H1M2 0.96 .
C1MA H1M3 0.96 .
O1MB C1MB 1.18(4) .
O1MB H1MB 0.82 .
C1MB H1M4 0.96 .
C1MB H1M5 0.96 .
C1MB H1M6 0.96 .

loop_
_geom_torsion_atom_site_label_1
_geom_torsion_atom_site_label_2
_geom_torsion_atom_site_label_3
_geom_torsion_atom_site_label_4
_geom_torsion
N1 C11 C12 N11 -61.0(6)
N11 C13 C14 N1 59.5(6)
C26 C21 C22 C23 -2.1(9)
P1 C21 C22 C23 173.7(5)
C21 C22 C23 C24 1.4(10)
C22 C23 C24 C25 0.2(10)
C23 C24 C25 C26 -1.0(10)
C22 C21 C26 C25 1.2(9)
P1 C21 C26 C25 -174.5(5)
C24 C25 C26 C21 0.4(10)
C36 C31 C32 C33 0.3(8)
P1 C31 C32 C33 178.2(5)
C31 C32 C33 C34 0.3(9)
C32 C33 C34 C35 -0.8(10)
C33 C34 C35 C36 0.5(10)
C34 C35 C36 C31 0.2(9)
C32 C31 C36 C35 -0.6(8)
P1 C31 C36 C35 -178.4(4)
C12 C11 N1 C14 56.1(6)
C12 C11 N1 C1 173.4(5)
C12 C11 N1 Ru1 -78.2(6)
C13 C14 N1 C11 -55.0(6)
C13 C14 N1 C1 -172.4(4)
C13 C14 N1 Ru1 79.0(5)
P1 C1 N1 C11 96.1(4)
P1 C1 N1 C14 -147.8(4)
P1 C1 N1 Ru1 -25.6(3)
C16 C15 N11 C13 -172.9(6)
C16 C15 N11 C12 66.9(7)
C14 C13 N11 C15 176.9(5)
C14 C13 N11 C12 -60.2(6)
C11 C12 N11 C15 -178.0(5)
C11 C12 N11 C13 60.2(6)
C36 C31 P1 C21 -145.7(5)
C32 C31 P1 C21 36.5(5)
C36 C31 P1 C1 -34.5(5)
C32 C31 P1 C1 147.7(4)
C36 C31 P1 Ru1 61.5(5)
C32 C31 P1 Ru1 -116.3(4)
C26 C21 P1 C31 71.7(5)
C22 C21 P1 C31 -104.0(5)
C26 C21 P1 C1 -38.2(6)
C22 C21 P1 C1 146.1(5)
C26 C21 P1 Ru1 -133.0(4)
C22 C21 P1 Ru1 51.3(6)
N1 C1 P1 C31 154.7(4)
N1 C1 P1 C21 -98.9(4)
N1 C1 P1 Ru1 24.4(3)
